data_7052119
loop_
_publ_author_name
'Mezei, Gellert'
'Kampf, Jeff W.'
'Pecoraro, Vincent L.'

_publ_section_title
;
 Temperature-, molar ratio- and counterion-effects on the crystal
 growth of bipyridinium-bis(alkylcarboxylic acid)?crown ether
 pseudorotaxanes
;
_journal_issue 3
_journal_name_full 'New Journal of Chemistry'
_journal_page_first 439
_journal_paper_doi 10.1039/b615273b
_journal_volume 31
_journal_year 2007
_chemical_formula_moiety
;
C36 H44 O10, 2(C20 H26 N2 O4),
4(F6 P), 2(C2 H3 N)
;
_chemical_formula_sum 'C80 H102 F24 N6 O18 P4'
_chemical_formula_weight 2015.56
_chemical_name_systematic
;
?
;
_space_group_IT_number 14
_symmetry_cell_setting monoclinic
_symmetry_space_group_name_Hall '-P 2ybc'
_symmetry_space_group_name_H-M 'P 1 21/c 1'
_atom_sites_solution_hydrogens geom
_atom_sites_solution_primary direct
_atom_sites_solution_secondary difmap
_audit_creation_method SHELXL-97
_cell_angle_alpha 90.00
_cell_angle_beta 101.999(9)
_cell_angle_gamma 90.00
_cell_formula_units_Z 2
_cell_length_a 14.3358(19)
_cell_length_b 16.055(2)
_cell_length_c 20.135(3)
_cell_measurement_reflns_used 8424
_cell_measurement_temperature 123(2)
_cell_measurement_theta_max 23.93
_cell_measurement_theta_min 2.33
_cell_volume 4533.0(11)
_computing_cell_refinement 'Bruker SMART'
_computing_data_collection 'Bruker SMART'
_computing_data_reduction 'Bruker SHELXTL'
_computing_molecular_graphics 'Bruker SHELXTL'
_computing_publication_material 'Bruker SHELXTL'
_computing_structure_refinement 'Bruker SHELXTL'
_computing_structure_solution 'Bruker SHELXTL'
_diffrn_ambient_temperature 123(2)
_diffrn_measured_fraction_theta_full 0.996
_diffrn_measured_fraction_theta_max 0.996
_diffrn_measurement_device_type 'CCD area detector'
_diffrn_measurement_method 'phi and omega scans'
_diffrn_radiation_monochromator graphite
_diffrn_radiation_source 'fine-focus sealed tube'
_diffrn_radiation_type MoK\a
_diffrn_radiation_wavelength 0.71073
_diffrn_reflns_av_R_equivalents 0.0561
_diffrn_reflns_av_sigmaI/netI 0.0285
_diffrn_reflns_limit_h_max 16
_diffrn_reflns_limit_h_min -16
_diffrn_reflns_limit_k_max 18
_diffrn_reflns_limit_k_min -18
_diffrn_reflns_limit_l_max 23
_diffrn_reflns_limit_l_min -23
_diffrn_reflns_number 8424
_diffrn_reflns_theta_full 24.50
_diffrn_reflns_theta_max 24.50
_diffrn_reflns_theta_min 1.93
_exptl_absorpt_coefficient_mu 0.201
_exptl_absorpt_correction_T_max 0.9685
_exptl_absorpt_correction_T_min 0.9384
_exptl_absorpt_correction_type multi-scan
_exptl_absorpt_process_details
;
Blessing, R. Acta Cryst. (1995) A51 33-38.
Sheldrick, G. SADABS (Version 2.10) Bruker/Siemens area
detector absorption and other corrections, University of
Gottingen, Germany 2003.
;
_exptl_crystal_colour orange
_exptl_crystal_density_diffrn 1.477
_exptl_crystal_density_method 'not measured'
_exptl_crystal_description plate
_exptl_crystal_F_000 2088
_exptl_crystal_size_max 0.32
_exptl_crystal_size_mid 0.30
_exptl_crystal_size_min 0.16
_refine_diff_density_max 0.572
_refine_diff_density_min -0.402
_refine_diff_density_rms 0.053
_refine_ls_extinction_method none
_refine_ls_goodness_of_fit_ref 1.092
_refine_ls_hydrogen_treatment mixed
_refine_ls_matrix_type full
_refine_ls_number_parameters 602
_refine_ls_number_reflns 7516
_refine_ls_number_restraints 0
_refine_ls_restrained_S_all 1.092
_refine_ls_R_factor_all 0.0667
_refine_ls_R_factor_gt 0.0436
_refine_ls_shift/su_max 0.001
_refine_ls_shift/su_mean 0.000
_refine_ls_structure_factor_coef Fsqd
_refine_ls_weighting_details 'calc w=1/[\s^2^(Fo^2^)+(0.0484P)^2^+4.1160P] where P=(Fo^2^+2Fc^2^)/3'
_refine_ls_weighting_scheme calc
_refine_ls_wR_factor_gt 0.1091
_refine_ls_wR_factor_ref 0.1192
_reflns_number_gt 5633
_reflns_number_total 7516
_reflns_threshold_expression >2sigma(I)
_cod_data_source_file b615273b.txt
_cod_data_source_block Pseudorotaxane_IIb(gm08)
_cod_depositor_comments
;
The following automatic conversions were performed:
'_symmetry_cell_setting' value 'Monoclinic' changed to 'monoclinic'
according to '/home/saulius/struct/CIF-dictionaries/cif_core.dic'
dictionary named 'cif_core.dic' version 2.4.1 from 2010-06-29.

Automatic conversion script
Id: cif_fix_enum 1527 2010-12-29 10:47:43Z saulius 
;
_cod_original_cell_volume 4533.1(10)
_cod_original_sg_symbol_H-M P2(1)/c
_cod_database_code 7052119

loop_
_symmetry_equiv_pos_as_xyz
'x, y, z'
'-x, y+1/2, -z+1/2'
'-x, -y, -z'
'x, -y-1/2, z-1/2'

loop_
_atom_site_label
_atom_site_type_symbol
_atom_site_fract_x
_atom_site_fract_y
_atom_site_fract_z
_atom_site_U_iso_or_equiv
_atom_site_adp_type
_atom_site_occupancy
_atom_site_symmetry_multiplicity
_atom_site_calc_flag
_atom_site_refinement_flags
_atom_site_disorder_assembly
_atom_site_disorder_group
P1 P 1.07147(5) 0.22508(5) 0.95949(5) 0.0441(2) Uani 1 1 d . . .
P2 P 0.65971(5) 0.43987(4) 0.15388(3) 0.03411(19) Uani 1 1 d . . .
N1 N 0.42496(13) 0.37278(12) 0.62873(9) 0.0208(4) Uani 1 1 d . . .
N2 N 0.75880(14) 0.35686(12) 0.93591(10) 0.0247(5) Uani 1 1 d . . .
N5 N 0.8722(3) 0.3012(3) 0.72254(18) 0.0864(11) Uani 1 1 d . . .
O1 O 0.17507(15) 0.49581(19) 0.33548(11) 0.0674(8) Uani 1 1 d . . .
O2 O 0.28205(14) 0.49977(14) 0.27135(9) 0.0421(5) Uani 1 1 d . . .
H2 H 0.234(3) 0.505(2) 0.2378(19) 0.063 Uiso 1 1 d . . .
O3 O 1.02800(14) 0.51974(16) 1.23387(10) 0.0520(6) Uani 1 1 d . . .
H3 H 1.085(3) 0.515(2) 1.266(2) 0.078 Uiso 1 1 d . . .
O4 O 1.13429(12) 0.51745(12) 1.16770(9) 0.0357(4) Uani 1 1 d . . .
O5 O 0.67191(13) 0.82297(11) 0.42678(9) 0.0348(4) Uani 1 1 d . . .
O6 O 0.70056(13) 0.73856(11) 0.30702(9) 0.0355(4) Uani 1 1 d . . .
O7 O 0.79763(12) 0.57787(11) 0.33827(9) 0.0311(4) Uani 1 1 d . . .
O8 O 0.75288(12) 0.42485(11) 0.39310(9) 0.0319(4) Uani 1 1 d . . .
O9 O 0.46201(12) 0.21424(11) 0.48812(9) 0.0325(4) Uani 1 1 d . . .
C1 C 0.25833(18) 0.49267(16) 0.32918(12) 0.0275(6) Uani 1 1 d . . .
C2 C 0.33908(17) 0.48168(16) 0.38951(12) 0.0265(6) Uani 1 1 d . . .
H2A H 0.3617 0.5372 0.4074 0.032 Uiso 1 1 calc R . .
H2B H 0.3927 0.4533 0.3749 0.032 Uiso 1 1 calc R . .
C3 C 0.30976(17) 0.43113(16) 0.44588(12) 0.0245(5) Uani 1 1 d . . .
H3A H 0.2953 0.3734 0.4297 0.029 Uiso 1 1 calc R . .
H3B H 0.2507 0.4553 0.4560 0.029 Uiso 1 1 calc R . .
C4 C 0.38641(16) 0.42897(15) 0.51100(11) 0.0225(5) Uani 1 1 d . . .
H4A H 0.4458 0.4049 0.5015 0.027 Uiso 1 1 calc R . .
H4B H 0.4004 0.4863 0.5282 0.027 Uiso 1 1 calc R . .
C5 C 0.35233(16) 0.37670(15) 0.56434(11) 0.0227(5) Uani 1 1 d . . .
H5A H 0.2927 0.4009 0.5734 0.027 Uiso 1 1 calc R . .
H5B H 0.3380 0.3196 0.5466 0.027 Uiso 1 1 calc R . .
C6 C 0.48532(16) 0.30789(15) 0.64109(12) 0.0231(5) Uani 1 1 d . . .
H6A H 0.4812 0.2644 0.6086 0.028 Uiso 1 1 calc R . .
C7 C 0.55289(17) 0.30395(15) 0.70038(12) 0.0232(5) Uani 1 1 d . . .
H7A H 0.5956 0.2581 0.7086 0.028 Uiso 1 1 calc R . .
C8 C 0.55874(16) 0.36707(14) 0.74833(11) 0.0211(5) Uani 1 1 d . . .
C9 C 0.49581(17) 0.43414(15) 0.73367(12) 0.0251(5) Uani 1 1 d . . .
H9A H 0.4991 0.4789 0.7649 0.030 Uiso 1 1 calc R . .
C10 C 0.42914(17) 0.43508(15) 0.67396(12) 0.0246(5) Uani 1 1 d . . .
H10A H 0.3855 0.4802 0.6644 0.030 Uiso 1 1 calc R . .
C11 C 0.62854(16) 0.36271(14) 0.81419(12) 0.0226(5) Uani 1 1 d . . .
C12 C 0.71651(17) 0.32350(15) 0.81941(12) 0.0260(6) Uani 1 1 d . . .
H12A H 0.7323 0.2979 0.7806 0.031 Uiso 1 1 calc R . .
C13 C 0.78035(17) 0.32178(15) 0.88046(13) 0.0275(6) Uani 1 1 d . . .
H13A H 0.8405 0.2955 0.8835 0.033 Uiso 1 1 calc R . .
C14 C 0.67322(17) 0.39348(15) 0.93283(12) 0.0258(5) Uani 1 1 d . . .
H14A H 0.6582 0.4165 0.9728 0.031 Uiso 1 1 calc R . .
C15 C 0.60792(17) 0.39780(15) 0.87280(12) 0.0241(5) Uani 1 1 d . . .
H15A H 0.5485 0.4247 0.8711 0.029 Uiso 1 1 calc R . .
C16 C 0.83008(18) 0.35757(16) 1.00175(13) 0.0304(6) Uani 1 1 d . . .
H16A H 0.8844 0.3211 0.9979 0.037 Uiso 1 1 calc R . .
H16B H 0.8002 0.3349 1.0380 0.037 Uiso 1 1 calc R . .
C17 C 0.86655(17) 0.44477(15) 1.02102(12) 0.0255(5) Uani 1 1 d . . .
H17A H 0.8133 0.4806 1.0282 0.031 Uiso 1 1 calc R . .
H17B H 0.8933 0.4691 0.9838 0.031 Uiso 1 1 calc R . .
C18 C 0.94343(18) 0.44120(16) 1.08600(13) 0.0284(6) Uani 1 1 d . . .
H18A H 1.0012 0.4143 1.0762 0.034 Uiso 1 1 calc R . .
H18B H 0.9204 0.4067 1.1201 0.034 Uiso 1 1 calc R . .
C19 C 0.96929(18) 0.52846(16) 1.11555(13) 0.0289(6) Uani 1 1 d . . .
H19A H 0.9870 0.5648 1.0804 0.035 Uiso 1 1 calc R . .
H19B H 0.9134 0.5534 1.1298 0.035 Uiso 1 1 calc R . .
C20 C 1.05067(18) 0.52273(16) 1.17500(13) 0.0282(6) Uani 1 1 d . . .
C21 C 0.6445(2) 0.87900(17) 0.47362(16) 0.0405(7) Uani 1 1 d . . .
H21A H 0.5861 0.9094 0.4516 0.049 Uiso 1 1 calc R . .
H21B H 0.6958 0.9202 0.4889 0.049 Uiso 1 1 calc R . .
C22 C 0.7019(2) 0.86362(18) 0.37187(16) 0.0430(7) Uani 1 1 d . . .
H22A H 0.7408 0.9131 0.3889 0.052 Uiso 1 1 calc R . .
H22B H 0.6454 0.8826 0.3382 0.052 Uiso 1 1 calc R . .
C23 C 0.7594(2) 0.80454(18) 0.33892(15) 0.0406(7) Uani 1 1 d . . .
H23A H 0.7872 0.8347 0.3047 0.049 Uiso 1 1 calc R . .
H23B H 0.8124 0.7815 0.3736 0.049 Uiso 1 1 calc R . .
C24 C 0.7434(2) 0.69009(18) 0.26213(14) 0.0369(7) Uani 1 1 d . . .
H24A H 0.7644 0.7284 0.2295 0.044 Uiso 1 1 calc R . .
H24B H 0.6939 0.6532 0.2357 0.044 Uiso 1 1 calc R . .
C25 C 0.8272(2) 0.63712(17) 0.29433(14) 0.0361(6) Uani 1 1 d . . .
H25A H 0.8529 0.6080 0.2587 0.043 Uiso 1 1 calc R . .
H25B H 0.8783 0.6727 0.3205 0.043 Uiso 1 1 calc R . .
C26 C 0.86589(19) 0.51285(18) 0.35606(15) 0.0386(7) Uani 1 1 d . . .
H26A H 0.9308 0.5369 0.3685 0.046 Uiso 1 1 calc R . .
H26B H 0.8636 0.4753 0.3168 0.046 Uiso 1 1 calc R . .
C27 C 0.84428(18) 0.46479(18) 0.41473(15) 0.0355(6) Uani 1 1 d . . .
H27A H 0.8943 0.4224 0.4299 0.043 Uiso 1 1 calc R . .
H27B H 0.8426 0.5028 0.4532 0.043 Uiso 1 1 calc R . .
C28 C 0.72048(17) 0.37785(15) 0.44018(12) 0.0260(6) Uani 1 1 d . . .
C29 C 0.76866(18) 0.36644(15) 0.50595(13) 0.0279(6) Uani 1 1 d . . .
H29A H 0.8296 0.3911 0.5212 0.033 Uiso 1 1 calc R . .
C30 C 0.72776(18) 0.31818(15) 0.55078(13) 0.0274(6) Uani 1 1 d . . .
H30A H 0.7618 0.3104 0.5961 0.033 Uiso 1 1 calc R . .
C31 C 0.63985(18) 0.28214(15) 0.53036(13) 0.0270(6) Uani 1 1 d . . .
H31A H 0.6136 0.2495 0.5613 0.032 Uiso 1 1 calc R . .
C32 C 0.58793(17) 0.29378(15) 0.46267(12) 0.0250(5) Uani 1 1 d . . .
C33 C 0.49562(18) 0.25796(15) 0.43970(13) 0.0287(6) Uani 1 1 d . . .
C34 C 0.44744(19) 0.26845(16) 0.37386(13) 0.0325(6) Uani 1 1 d . . .
H34A H 0.3856 0.2453 0.3591 0.039 Uiso 1 1 calc R . .
C35 C 0.49021(19) 0.31385(17) 0.32823(14) 0.0342(6) Uani 1 1 d . . .
H35A H 0.4567 0.3201 0.2825 0.041 Uiso 1 1 calc R . .
C36 C 0.57805(19) 0.34911(16) 0.34763(13) 0.0311(6) Uani 1 1 d . . .
H36A H 0.6054 0.3791 0.3157 0.037 Uiso 1 1 calc R . .
C37 C 0.62873(17) 0.34069(15) 0.41617(12) 0.0264(6) Uani 1 1 d . . .
C38 C 0.37406(19) 0.16923(18) 0.46685(15) 0.0388(7) Uani 1 1 d . . .
H38A H 0.3790 0.1308 0.4292 0.047 Uiso 1 1 calc R . .
H38B H 0.3210 0.2086 0.4506 0.047 Uiso 1 1 calc R . .
C40 C 1.0035(4) 0.1890(3) 0.7552(2) 0.1020(16) Uani 1 1 d . . .
H40A H 1.0366 0.1823 0.7175 0.153 Uiso 1 1 calc R . .
H40B H 0.9758 0.1356 0.7645 0.153 Uiso 1 1 calc R . .
H40C H 1.0489 0.2077 0.7957 0.153 Uiso 1 1 calc R . .
C49 C 0.9282(3) 0.2504(3) 0.73693(19) 0.0604(10) Uani 1 1 d . . .
F1 F 1.05550(13) 0.13834(12) 0.92064(12) 0.0689(6) Uani 1 1 d . . .
F2 F 1.15131(13) 0.24805(13) 0.91854(11) 0.0655(6) Uani 1 1 d . . .
F3 F 0.99397(13) 0.26818(13) 0.89971(10) 0.0671(6) Uani 1 1 d . . .
F4 F 1.14865(14) 0.18419(12) 1.01771(11) 0.0695(6) Uani 1 1 d . . .
F5 F 0.98897(15) 0.20302(13) 0.99859(13) 0.0777(7) Uani 1 1 d . . .
F6 F 1.08501(15) 0.31307(11) 0.99739(10) 0.0631(5) Uani 1 1 d . . .
F7 F 0.7046(2) 0.35021(14) 0.15451(14) 0.1010(9) Uani 1 1 d . . .
F8 F 0.6289(2) 0.43736(17) 0.07391(10) 0.1031(9) Uani 1 1 d . . .
F9 F 0.75498(15) 0.48247(16) 0.14702(13) 0.0864(7) Uani 1 1 d . . .
F10 F 0.68803(14) 0.44384(13) 0.23315(9) 0.0629(5) Uani 1 1 d . . .
F11 F 0.56068(16) 0.39860(14) 0.16094(11) 0.0805(7) Uani 1 1 d . . .
F12 F 0.61139(14) 0.52880(11) 0.15379(10) 0.0597(5) Uani 1 1 d . . .

loop_
_atom_site_aniso_label
_atom_site_aniso_U_11
_atom_site_aniso_U_22
_atom_site_aniso_U_33
_atom_site_aniso_U_23
_atom_site_aniso_U_13
_atom_site_aniso_U_12
P1 0.0245(4) 0.0385(4) 0.0650(6) -0.0035(4) -0.0009(4) 0.0050(3)
P2 0.0473(4) 0.0308(4) 0.0261(4) -0.0032(3) 0.0119(3) -0.0023(3)
N1 0.0202(10) 0.0233(11) 0.0185(10) 0.0006(8) 0.0029(8) -0.0021(8)
N2 0.0227(11) 0.0225(11) 0.0247(11) 0.0003(9) -0.0047(9) -0.0016(9)
N5 0.068(2) 0.129(4) 0.065(2) -0.002(2) 0.0212(19) 0.012(2)
O1 0.0311(12) 0.133(2) 0.0374(12) 0.0291(14) 0.0049(10) 0.0094(13)
O2 0.0325(11) 0.0707(15) 0.0214(10) 0.0034(10) 0.0019(8) -0.0002(10)
O3 0.0293(11) 0.0974(19) 0.0275(11) 0.0061(11) 0.0018(9) -0.0007(11)
O4 0.0281(10) 0.0505(12) 0.0269(10) -0.0030(9) 0.0021(8) 0.0001(9)
O5 0.0350(10) 0.0254(10) 0.0453(11) -0.0036(8) 0.0112(9) -0.0044(8)
O6 0.0312(10) 0.0328(11) 0.0411(11) 0.0047(8) 0.0045(9) -0.0034(8)
O7 0.0323(10) 0.0308(10) 0.0318(10) 0.0061(8) 0.0103(8) 0.0041(8)
O8 0.0334(10) 0.0323(10) 0.0299(10) 0.0054(8) 0.0066(8) 0.0019(8)
O9 0.0271(9) 0.0331(10) 0.0371(11) -0.0081(8) 0.0063(8) -0.0069(8)
C1 0.0292(14) 0.0308(14) 0.0217(13) 0.0006(11) 0.0036(11) -0.0033(11)
C2 0.0261(13) 0.0298(14) 0.0223(13) -0.0001(11) 0.0019(10) 0.0017(11)
C3 0.0239(13) 0.0275(13) 0.0210(12) -0.0020(10) 0.0021(10) 0.0006(10)
C4 0.0216(12) 0.0237(13) 0.0212(12) -0.0015(10) 0.0022(10) 0.0005(10)
C5 0.0204(12) 0.0264(13) 0.0185(12) -0.0011(10) -0.0024(10) -0.0004(10)
C6 0.0251(13) 0.0234(13) 0.0211(12) -0.0016(10) 0.0054(10) -0.0001(10)
C7 0.0225(12) 0.0239(13) 0.0224(13) 0.0013(10) 0.0031(10) 0.0022(10)
C8 0.0191(12) 0.0230(12) 0.0207(12) 0.0027(10) 0.0029(10) -0.0026(10)
C9 0.0259(13) 0.0246(13) 0.0237(13) -0.0042(10) 0.0025(11) 0.0000(11)
C10 0.0247(13) 0.0218(13) 0.0256(13) -0.0007(10) 0.0011(10) 0.0026(10)
C11 0.0216(12) 0.0204(12) 0.0242(13) 0.0000(10) 0.0011(10) -0.0040(10)
C12 0.0242(13) 0.0272(14) 0.0259(13) -0.0019(11) 0.0033(11) -0.0005(11)
C13 0.0216(13) 0.0254(13) 0.0336(15) -0.0006(11) 0.0011(11) 0.0009(10)
C14 0.0260(13) 0.0242(13) 0.0251(13) -0.0028(10) 0.0006(11) -0.0003(11)
C15 0.0214(12) 0.0233(13) 0.0258(13) -0.0002(10) 0.0006(10) 0.0034(10)
C16 0.0285(14) 0.0288(14) 0.0282(14) 0.0009(11) -0.0073(11) 0.0006(11)
C17 0.0228(13) 0.0293(14) 0.0227(13) 0.0007(10) 0.0007(10) -0.0014(11)
C18 0.0248(13) 0.0303(14) 0.0268(14) -0.0005(11) -0.0022(11) -0.0009(11)
C19 0.0272(13) 0.0285(14) 0.0287(14) -0.0034(11) 0.0007(11) -0.0017(11)
C20 0.0301(14) 0.0263(14) 0.0272(14) -0.0020(11) 0.0039(11) -0.0063(11)
C21 0.0339(15) 0.0277(15) 0.060(2) -0.0123(14) 0.0110(14) -0.0081(12)
C22 0.0454(17) 0.0319(16) 0.0539(19) 0.0020(14) 0.0152(15) -0.0094(13)
C23 0.0375(16) 0.0372(16) 0.0476(18) 0.0015(13) 0.0101(14) -0.0105(13)
C24 0.0417(16) 0.0375(16) 0.0304(15) 0.0054(12) 0.0050(13) -0.0052(13)
C25 0.0398(16) 0.0361(16) 0.0354(15) 0.0061(12) 0.0144(13) -0.0021(13)
C26 0.0315(15) 0.0406(17) 0.0458(17) 0.0095(13) 0.0131(13) 0.0081(13)
C27 0.0237(14) 0.0371(16) 0.0456(17) 0.0113(13) 0.0073(12) 0.0039(12)
C28 0.0298(13) 0.0215(13) 0.0282(14) -0.0001(10) 0.0092(11) 0.0050(11)
C29 0.0238(13) 0.0266(14) 0.0322(15) -0.0023(11) 0.0032(11) 0.0027(11)
C30 0.0300(14) 0.0266(14) 0.0246(13) -0.0013(11) 0.0034(11) 0.0039(11)
C31 0.0287(14) 0.0263(13) 0.0272(14) -0.0047(11) 0.0086(11) 0.0017(11)
C32 0.0266(13) 0.0205(12) 0.0272(14) -0.0075(10) 0.0043(11) 0.0036(10)
C33 0.0280(14) 0.0253(14) 0.0321(15) -0.0102(11) 0.0049(12) 0.0042(11)
C34 0.0272(14) 0.0315(15) 0.0362(16) -0.0123(12) 0.0009(12) 0.0037(11)
C35 0.0385(16) 0.0325(15) 0.0268(14) -0.0109(12) -0.0038(12) 0.0119(12)
C36 0.0395(16) 0.0257(14) 0.0271(14) -0.0025(11) 0.0051(12) 0.0096(12)
C37 0.0279(13) 0.0219(13) 0.0285(14) -0.0055(10) 0.0040(11) 0.0093(11)
C38 0.0309(15) 0.0358(16) 0.0494(18) -0.0213(14) 0.0075(13) -0.0093(12)
C40 0.151(5) 0.083(3) 0.074(3) -0.010(3) 0.029(3) 0.014(3)
C49 0.057(2) 0.072(3) 0.053(2) -0.0143(19) 0.0147(19) -0.009(2)
F1 0.0522(11) 0.0487(12) 0.1061(17) -0.0241(11) 0.0168(11) -0.0069(9)
F2 0.0383(10) 0.0637(13) 0.0954(16) 0.0063(11) 0.0159(10) 0.0000(9)
F3 0.0386(10) 0.0781(14) 0.0725(14) -0.0133(11) -0.0160(9) 0.0194(10)
F4 0.0553(12) 0.0560(12) 0.0869(15) 0.0125(11) -0.0088(11) 0.0203(10)
F5 0.0588(13) 0.0643(14) 0.1208(19) -0.0011(13) 0.0434(13) 0.0036(11)
F6 0.0754(13) 0.0402(10) 0.0627(12) -0.0044(9) -0.0108(10) 0.0101(10)
F7 0.146(2) 0.0503(14) 0.114(2) -0.0151(13) 0.0440(18) 0.0289(14)
F8 0.164(3) 0.120(2) 0.0231(11) -0.0112(12) 0.0162(13) -0.0237(19)
F9 0.0575(13) 0.1022(18) 0.1149(19) -0.0079(15) 0.0533(13) -0.0175(12)
F10 0.0731(13) 0.0806(14) 0.0299(10) -0.0001(9) -0.0012(9) 0.0052(11)
F11 0.0745(14) 0.0817(16) 0.0786(15) 0.0147(12) 0.0006(12) -0.0455(12)
F12 0.0659(12) 0.0486(11) 0.0727(13) 0.0223(9) 0.0331(10) 0.0196(9)

loop_
_atom_type_symbol
_atom_type_description
_atom_type_scat_dispersion_real
_atom_type_scat_dispersion_imag
_atom_type_scat_source
C C 0.0033 0.0016 'International Tables Vol C Tables 4.2.6.8 and 6.1.1.4'
H H 0.0000 0.0000 'International Tables Vol C Tables 4.2.6.8 and 6.1.1.4'
N N 0.0061 0.0033 'International Tables Vol C Tables 4.2.6.8 and 6.1.1.4'
O O 0.0106 0.0060 'International Tables Vol C Tables 4.2.6.8 and 6.1.1.4'
F F 0.0171 0.0103 'International Tables Vol C Tables 4.2.6.8 and 6.1.1.4'
P P 0.1023 0.0942 'International Tables Vol C Tables 4.2.6.8 and 6.1.1.4'

loop_
_geom_angle_atom_site_label_1
_geom_angle_atom_site_label_2
_geom_angle_atom_site_label_3
_geom_angle
_geom_angle_site_symmetry_1
_geom_angle_site_symmetry_3
_geom_angle_publ_flag
F4 P1 F2 90.72(12) . . ?
F4 P1 F1 90.47(12) . . ?
F2 P1 F1 89.63(12) . . ?
F4 P1 F5 91.05(13) . . ?
F2 P1 F5 178.21(13) . . ?
F1 P1 F5 90.16(12) . . ?
F4 P1 F6 90.93(11) . . ?
F2 P1 F6 90.77(12) . . ?
F1 P1 F6 178.54(12) . . ?
F5 P1 F6 89.40(12) . . ?
F4 P1 F3 178.93(13) . . ?
F2 P1 F3 88.39(12) . . ?
F1 P1 F3 90.13(12) . . ?
F5 P1 F3 89.84(12) . . ?
F6 P1 F3 88.48(11) . . ?
F9 P2 F10 91.50(13) . . ?
F9 P2 F7 92.14(15) . . ?
F10 P2 F7 90.58(13) . . ?
F9 P2 F8 89.17(15) . . ?
F10 P2 F8 178.54(15) . . ?
F7 P2 F8 90.70(15) . . ?
F9 P2 F12 89.74(12) . . ?
F10 P2 F12 89.15(11) . . ?
F7 P2 F12 178.11(14) . . ?
F8 P2 F12 89.55(14) . . ?
F9 P2 F11 178.46(14) . . ?
F10 P2 F11 88.46(12) . . ?
F7 P2 F11 89.40(15) . . ?
F8 P2 F11 90.84(14) . . ?
F12 P2 F11 88.72(12) . . ?
C6 N1 C10 121.0(2) . . ?
C6 N1 C5 120.12(19) . . ?
C10 N1 C5 118.92(19) . . ?
C13 N2 C14 120.6(2) . . ?
C13 N2 C16 120.5(2) . . ?
C14 N2 C16 119.0(2) . . ?
C21 O5 C22 113.3(2) . . ?
C23 O6 C24 113.5(2) . . ?
C25 O7 C26 111.63(19) . . ?
C28 O8 C27 117.0(2) . . ?
C33 O9 C38 117.5(2) . . ?
O1 C1 O2 122.5(2) . . ?
O1 C1 C2 121.5(2) . . ?
O2 C1 C2 116.0(2) . . ?
C1 C2 C3 112.3(2) . . ?
C2 C3 C4 113.0(2) . . ?
C5 C4 C3 109.85(19) . . ?
N1 C5 C4 111.70(19) . . ?
N1 C6 C7 120.5(2) . . ?
C6 C7 C8 120.0(2) . . ?
C7 C8 C9 118.2(2) . . ?
C7 C8 C11 121.1(2) . . ?
C9 C8 C11 120.7(2) . . ?
C10 C9 C8 119.7(2) . . ?
N1 C10 C9 120.7(2) . . ?
C12 C11 C15 117.8(2) . . ?
C12 C11 C8 121.3(2) . . ?
C15 C11 C8 120.9(2) . . ?
C13 C12 C11 120.1(2) . . ?
N2 C13 C12 120.7(2) . . ?
N2 C14 C15 120.7(2) . . ?
C14 C15 C11 120.1(2) . . ?
N2 C16 C17 111.7(2) . . ?
C16 C17 C18 109.5(2) . . ?
C17 C18 C19 111.8(2) . . ?
C20 C19 C18 109.9(2) . . ?
O4 C20 O3 122.6(2) . . ?
O4 C20 C19 121.6(2) . . ?
O3 C20 C19 115.7(2) . . ?
O5 C21 C38 108.9(2) . 3_666 ?
O5 C22 C23 109.6(2) . . ?
O6 C23 C22 110.0(2) . . ?
O6 C24 C25 116.5(2) . . ?
O7 C25 C24 109.4(2) . . ?
O7 C26 C27 109.4(2) . . ?
O8 C27 C26 108.4(2) . . ?
O8 C28 C29 124.6(2) . . ?
O8 C28 C37 114.6(2) . . ?
C29 C28 C37 120.8(2) . . ?
C28 C29 C30 120.0(2) . . ?
C31 C30 C29 121.3(2) . . ?
C30 C31 C32 119.8(2) . . ?
C37 C32 C31 119.8(2) . . ?
C37 C32 C33 118.8(2) . . ?
C31 C32 C33 121.5(2) . . ?
O9 C33 C34 124.8(2) . . ?
O9 C33 C32 114.6(2) . . ?
C34 C33 C32 120.6(2) . . ?
C33 C34 C35 119.6(2) . . ?
C36 C35 C34 122.0(2) . . ?
C35 C36 C37 119.5(3) . . ?
C32 C37 C36 119.5(2) . . ?
C32 C37 C28 118.3(2) . . ?
C36 C37 C28 122.3(2) . . ?
O9 C38 C21 108.2(2) . 3_666 ?
N5 C49 C40 176.9(5) . . ?

loop_
_geom_bond_atom_site_label_1
_geom_bond_atom_site_label_2
_geom_bond_distance
_geom_bond_site_symmetry_2
_geom_bond_publ_flag
P1 F4 1.578(2) . ?
P1 F2 1.587(2) . ?
P1 F1 1.590(2) . ?
P1 F5 1.591(2) . ?
P1 F6 1.598(2) . ?
P1 F3 1.614(2) . ?
P2 F9 1.559(2) . ?
P2 F10 1.5643(18) . ?
P2 F7 1.576(2) . ?
P2 F8 1.579(2) . ?
P2 F12 1.5867(19) . ?
P2 F11 1.600(2) . ?
N1 C6 1.344(3) . ?
N1 C10 1.346(3) . ?
N1 C5 1.486(3) . ?
N2 C13 1.343(3) . ?
N2 C14 1.350(3) . ?
N2 C16 1.496(3) . ?
N5 C49 1.138(5) . ?
O1 C1 1.227(3) . ?
O2 C1 1.284(3) . ?
O3 C20 1.293(3) . ?
O4 C20 1.241(3) . ?
O5 C21 1.417(3) . ?
O5 C22 1.425(3) . ?
O6 C23 1.422(3) . ?
O6 C24 1.425(3) . ?
O7 C25 1.422(3) . ?
O7 C26 1.425(3) . ?
O8 C28 1.366(3) . ?
O8 C27 1.442(3) . ?
O9 C33 1.368(3) . ?
O9 C38 1.439(3) . ?
C1 C2 1.504(3) . ?
C2 C3 1.524(3) . ?
C3 C4 1.526(3) . ?
C4 C5 1.521(3) . ?
C6 C7 1.374(3) . ?
C7 C8 1.390(3) . ?
C8 C9 1.396(3) . ?
C8 C11 1.487(3) . ?
C9 C10 1.372(3) . ?
C11 C12 1.394(3) . ?
C11 C15 1.394(3) . ?
C12 C13 1.372(3) . ?
C14 C15 1.368(3) . ?
C16 C17 1.516(3) . ?
C17 C18 1.527(3) . ?
C18 C19 1.537(3) . ?
C19 C20 1.491(4) . ?
C21 C38 1.496(4) 3_666 ?
C22 C23 1.500(4) . ?
C24 C25 1.504(4) . ?
C26 C27 1.496(4) . ?
C28 C29 1.373(3) . ?
C28 C37 1.434(4) . ?
C29 C30 1.407(4) . ?
C30 C31 1.370(4) . ?
C31 C32 1.423(3) . ?
C32 C37 1.419(4) . ?
C32 C33 1.429(4) . ?
C33 C34 1.372(4) . ?
C34 C35 1.409(4) . ?
C35 C36 1.362(4) . ?
C36 C37 1.426(4) . ?
C38 C21 1.496(4) 3_666 ?
C40 C49 1.451(6) . ?

loop_
_geom_hbond_atom_site_label_D
_geom_hbond_atom_site_label_H
_geom_hbond_atom_site_label_A
_geom_hbond_distance_DH
_geom_hbond_distance_HA
_geom_hbond_distance_DA
_geom_hbond_angle_DHA
_geom_hbond_site_symmetry_A
O2 H2 O4 0.86(4) 1.80(4) 2.662(3) 179(4) 1_454
O3 H3 O1 0.94(4) 1.72(4) 2.643(3) 168(4) 1_656
